data_4307563
loop_
_publ_author_name
'David W. Aldous'
'Nicholas F. Stephens'
'Philip Lightfoot'

_publ_contact_author_address
;
School of Chemistry
University of St Andrews
St Andrews
Fife
KY16 9ST
UNITED KINGDOM
;
_publ_contact_author_email PL@ST-ANDREWS.AC.UK
_publ_contact_author_name 'Dr Philip Lightfoot'
_publ_section_title
;
Hydrothermal Vanadium Fluoride Chemistry: Four New V3+ Chain Structures
;
_journal_name_full 'Inorganic Chemistry'
_journal_page_first 3996
_journal_page_last 4001
_journal_paper_doi 10.1021/ic062061p
_journal_volume 46
_journal_year 2007
_chemical_formula_sum 'F5 H8 N2 V'
_chemical_formula_weight 182.02
_chemical_name_systematic
;
 ?
;
_space_group_IT_number 62
_symmetry_cell_setting orthorhombic
_symmetry_space_group_name_Hall '-P 2ac 2n'
_symmetry_space_group_name_H-M 'P n m a'
_atom_sites_solution_hydrogens geom
_atom_sites_solution_primary direct
_atom_sites_solution_secondary difmap
_audit_creation_method SHELXL-97
_cell_angle_alpha 90.00
_cell_angle_beta 90.00
_cell_angle_gamma 90.00
_cell_formula_units_Z 4
_cell_length_a 6.315(2)
_cell_length_b 7.636(2)
_cell_length_c 10.921(4)
_cell_measurement_temperature 93(2)
_cell_volume 526.6(3)
_computing_data_collection 'CrystalClear (Rigaku Corp., 2000)'
_computing_molecular_graphics 'DIAMOND (Brandenburg, 2001)'
_computing_structure_refinement 'SHELXL-97 (Sheldrick, 1997)'
_computing_structure_solution 'SHELXS-97 (Sheldrick, 1997)'
_diffrn_ambient_temperature 93(2)
_diffrn_measured_fraction_theta_full 1.000
_diffrn_measured_fraction_theta_max 1.000
_diffrn_radiation_detector CCD
_diffrn_radiation_monochromator Confocal
_diffrn_radiation_source 'Rotating Anode'
_diffrn_radiation_type MoK\a
_diffrn_radiation_wavelength 0.71070
_diffrn_reflns_av_R_equivalents 0.0523
_diffrn_reflns_av_sigmaI/netI 0.0383
_diffrn_reflns_limit_h_max 5
_diffrn_reflns_limit_h_min -7
_diffrn_reflns_limit_k_max 7
_diffrn_reflns_limit_k_min -9
_diffrn_reflns_limit_l_max 13
_diffrn_reflns_limit_l_min -12
_diffrn_reflns_number 3007
_diffrn_reflns_theta_full 25.35
_diffrn_reflns_theta_max 25.35
_diffrn_reflns_theta_min 3.26
_exptl_absorpt_coefficient_mu 1.900
_exptl_absorpt_correction_T_max 1.0000
_exptl_absorpt_correction_T_min 0.7847
_exptl_absorpt_correction_type multi-scan
_exptl_absorpt_process_details 'SADABS (Bruker, 1999)'
_exptl_crystal_colour Green
_exptl_crystal_density_diffrn 2.296
_exptl_crystal_density_method 'not measured'
_exptl_crystal_description Prism
_exptl_crystal_F_000 360
_exptl_crystal_size_max 0.1700
_exptl_crystal_size_mid 0.0300
_exptl_crystal_size_min 0.0300
_refine_diff_density_max 0.541
_refine_diff_density_min -0.775
_refine_diff_density_rms 0.159
_refine_ls_extinction_method none
_refine_ls_goodness_of_fit_ref 1.277
_refine_ls_hydrogen_treatment mixed
_refine_ls_matrix_type full
_refine_ls_number_parameters 57
_refine_ls_number_reflns 516
_refine_ls_number_restraints 12
_refine_ls_restrained_S_all 1.276
_refine_ls_R_factor_all 0.0533
_refine_ls_R_factor_gt 0.0505
_refine_ls_shift/su_max 0.082
_refine_ls_shift/su_mean 0.011
_refine_ls_structure_factor_coef Fsqd
_refine_ls_weighting_details 'calc w=1/[\s^2^(Fo^2^)+(0.0537P)^2^+2.7801P] where P=(Fo^2^+2Fc^2^)/3'
_refine_ls_weighting_scheme calc
_refine_ls_wR_factor_gt 0.1384
_refine_ls_wR_factor_ref 0.1398
_reflns_number_gt 467
_reflns_number_total 516
_reflns_threshold_expression >2sigma(I)
_cod_data_source_file ic062061p-file001_2.cif
_cod_data_source_block I
_cod_depositor_comments
;
The following automatic conversions were performed:
'_exptl_absorpt_correction_type' value 'Multi-scan' changed to
'multi-scan' according to
'/home/saulius/struct/CIF-dictionaries/cif_core.dic' dictionary named
'cif_core.dic' version 2.4.1 from 2010-06-29.

Automatic conversion script
Id: cif_fix_enum 1527 2010-12-29 10:47:43Z saulius 
;
_cod_original_sg_symbol_H-M 'P b a m'
_cod_original_formula_sum 'H8 F5 N2 V'
_cod_database_code 4307563

loop_
_symmetry_equiv_pos_as_xyz
'x, y, z'
'-x+1/2, -y, z+1/2'
'x+1/2, -y+1/2, -z+1/2'
'-x, y+1/2, -z'
'-x, -y, -z'
'x-1/2, y, -z-1/2'
'-x-1/2, y-1/2, z-1/2'
'x, -y-1/2, z'

loop_
_atom_site_label
_atom_site_type_symbol
_atom_site_fract_x
_atom_site_fract_y
_atom_site_fract_z
_atom_site_U_iso_or_equiv
_atom_site_adp_type
_atom_site_occupancy
_atom_site_symmetry_multiplicity
_atom_site_calc_flag
_atom_site_refinement_flags
_atom_site_disorder_assembly
_atom_site_disorder_group
V1 V 0.0000 0.5000 0.0000 0.0048(4) Uani 1 2 d S . .
F1 F 0.0935(7) 0.7500 0.0150(3) 0.0098(9) Uani 1 2 d S . .
F2 F 0.2716(5) 0.4466(4) -0.0659(3) 0.0226(8) Uani 1 1 d . . .
F3 F 0.1055(6) 0.4657(4) 0.1617(3) 0.0196(8) Uani 1 1 d . . .
N1 N -0.0159(9) 0.2500 0.3612(6) 0.0095(13) Uani 1 2 d SD . .
H1A H 0.035(9) 0.2500 0.286(3) 0.014 Uiso 1 2 d SD . .
H1B H 0.018(6) 0.351(4) 0.392(4) 0.014 Uiso 1 1 d D . .
H1C H -0.156(3) 0.2500 0.352(6) 0.014 Uiso 1 2 d SD . .
N2 N 0.5725(10) 0.2500 -0.1981(5) 0.0089(12) Uani 1 2 d SD . .
H2A H 0.660(7) 0.2500 -0.137(4) 0.013 Uiso 1 2 d SD . .
H2B H 0.442(5) 0.2500 -0.166(5) 0.013 Uiso 1 2 d SD . .
H2C H 0.584(6) 0.344(4) -0.240(3) 0.013 Uiso 1 1 d D . .

loop_
_atom_site_aniso_label
_atom_site_aniso_U_11
_atom_site_aniso_U_22
_atom_site_aniso_U_33
_atom_site_aniso_U_23
_atom_site_aniso_U_13
_atom_site_aniso_U_12
V1 0.0045(8) 0.0042(7) 0.0056(7) 0.0003(4) 0.0001(4) 0.0001(4)
F1 0.008(2) 0.008(2) 0.013(2) 0.000 -0.0031(17) 0.000
F2 0.0121(16) 0.0130(15) 0.043(2) -0.0044(15) 0.0150(15) -0.0010(14)
F3 0.032(2) 0.0145(15) 0.0129(15) 0.0047(12) -0.0109(14) -0.0070(15)
N1 0.007(3) 0.010(3) 0.012(3) 0.000 0.005(2) 0.000
N2 0.003(3) 0.016(3) 0.007(3) 0.000 0.003(2) 0.000

loop_
_atom_type_symbol
_atom_type_description
_atom_type_scat_dispersion_real
_atom_type_scat_dispersion_imag
_atom_type_scat_source
C C 0.0033 0.0016 'International Tables Vol C Tables 4.2.6.8 and 6.1.1.4'
H H 0.0000 0.0000 'International Tables Vol C Tables 4.2.6.8 and 6.1.1.4'
N N 0.0061 0.0033 'International Tables Vol C Tables 4.2.6.8 and 6.1.1.4'
O O 0.0106 0.0060 'International Tables Vol C Tables 4.2.6.8 and 6.1.1.4'
F F 0.0171 0.0103 'International Tables Vol C Tables 4.2.6.8 and 6.1.1.4'
V V 0.3005 0.5294 'International Tables Vol C Tables 4.2.6.8 and 6.1.1.4'

loop_
_geom_angle_atom_site_label_1
_geom_angle_atom_site_label_2
_geom_angle_atom_site_label_3
_geom_angle
_geom_angle_site_symmetry_1
_geom_angle_site_symmetry_3
_geom_angle_publ_flag
F2 V1 F2 180.0 5_565 . ?
F2 V1 F3 90.34(15) 5_565 5_565 ?
F2 V1 F3 89.66(15) . 5_565 ?
F2 V1 F3 89.66(15) 5_565 . ?
F2 V1 F3 90.34(15) . . ?
F3 V1 F3 180.00(17) 5_565 . ?
F2 V1 F1 88.25(15) 5_565 5_565 ?
F2 V1 F1 91.75(15) . 5_565 ?
F3 V1 F1 87.26(14) 5_565 5_565 ?
F3 V1 F1 92.74(14) . 5_565 ?
F2 V1 F1 91.75(15) 5_565 . ?
F2 V1 F1 88.25(15) . . ?
F3 V1 F1 92.74(14) 5_565 . ?
F3 V1 F1 87.26(14) . . ?
F1 V1 F1 180.0 5_565 . ?
V1 F1 V1 144.4(2) . 4 ?

loop_
_geom_bond_atom_site_label_1
_geom_bond_atom_site_label_2
_geom_bond_distance
_geom_bond_site_symmetry_2
_geom_bond_publ_flag
V1 F2 1.904(3) 5_565 ?
V1 F2 1.904(3) . ?
V1 F3 1.906(3) 5_565 ?
V1 F3 1.906(3) . ?
V1 F1 2.0047(14) 5_565 ?
V1 F1 2.0047(14) . ?
F1 V1 2.0047(14) 4 ?

loop_
_geom_hbond_atom_site_label_D
_geom_hbond_atom_site_label_H
_geom_hbond_atom_site_label_A
_geom_hbond_distance_DH
_geom_hbond_distance_HA
_geom_hbond_distance_DA
_geom_hbond_angle_DHA
_geom_hbond_site_symmetry_A
N1 H1A F3 0.885(19) 2.178(13) 2.836(6) 130.8(4) 8_565
N1 H1A F3 0.885(19) 2.178(13) 2.836(6) 130.8(4) .
N1 H1B F2 0.869(18) 2.09(2) 2.895(5) 154(3) 2_565
N1 H1B F2 0.869(18) 2.56(3) 3.009(6) 113(3) 6_556
N1 H1C F3 0.888(19) 2.239(13) 2.914(6) 132.6(4) 3_455
N1 H1C F3 0.888(19) 2.239(13) 2.914(6) 132.6(4) 6_556
N2 H2A F1 0.867(18) 2.05(2) 2.907(7) 170(6) 5_665
N2 H2B F2 0.894(19) 2.15(2) 2.820(6) 131.5(18) .
N2 H2B F2 0.894(19) 2.15(2) 2.820(6) 131.5(18) 8_565
N2 H2C F3 0.855(17) 2.17(3) 2.884(5) 141(3) 2_564
N2 H2C F2 0.855(17) 2.55(3) 3.237(6) 138(4) 6_655
N2 H2C F3 0.855(17) 2.59(4) 3.001(5) 111(3) 5_665
